data_4338189
loop_
_publ_author_name
'Madalan, Augustin M.'
'Cao, Xiao-Yu'
'Rogez, Guillaume'
'Lehn, Jean-Marie'

_publ_section_title
;
 Ferromagnetic Coupling in Copper(II) [2 \\times 2] Grid-like Complexes.
;
_journal_issue 9
_journal_name_full 'Inorganic chemistry'
_journal_page_first 4275
_journal_page_last 4277
_journal_paper_doi 10.1021/ic500285m
_journal_volume 53
_journal_year 2014
_chemical_formula_sum 'C128 H136 Cl8 Cu4 N32 O48'
_chemical_formula_weight 3428.45
_chemical_name_systematic
;
 ?
;
_space_group_IT_number 15
_symmetry_cell_setting monoclinic
_symmetry_space_group_name_Hall '-C 2yc'
_symmetry_space_group_name_H-M 'C 1 2/c 1'
_atom_sites_solution_hydrogens geom
_atom_sites_solution_primary direct
_atom_sites_solution_secondary difmap
_audit_creation_method SHELXL-97
_cell_angle_alpha 90.00
_cell_angle_beta 105.286(8)
_cell_angle_gamma 90.00
_cell_formula_units_Z 4
_cell_length_a 28.760(2)
_cell_length_b 16.635(2)
_cell_length_c 31.940(3)
_cell_measurement_reflns_used 198
_cell_measurement_temperature 293(2)
_cell_measurement_theta_max 25
_cell_measurement_theta_min 2.5
_cell_volume 14740(3)
_computing_cell_refinement 'Dirax/lsq (Duisenberg & Schreurs, 1989-2000)'
_computing_data_collection KappaCCD
_computing_data_reduction 'Denzo and Scalepak'
_computing_structure_refinement 'SHELXL-97 (Sheldrick, 1997)'
_computing_structure_solution 'SHELXS-97 (Sheldrick, 1990)'
_diffrn_ambient_temperature 293(2)
_diffrn_measured_fraction_theta_full 0.925
_diffrn_measured_fraction_theta_max 0.925
_diffrn_measurement_device_type 'CCD area_detector'
_diffrn_measurement_method 'phi-omega scans'
_diffrn_radiation_monochromator graphite
_diffrn_radiation_source 'fine-focus sealed tube'
_diffrn_radiation_type MoK\a
_diffrn_radiation_wavelength 0.71070
_diffrn_reflns_av_R_equivalents 0.1026
_diffrn_reflns_av_sigmaI/netI 0.1227
_diffrn_reflns_limit_h_max 31
_diffrn_reflns_limit_h_min -32
_diffrn_reflns_limit_k_max 19
_diffrn_reflns_limit_k_min -18
_diffrn_reflns_limit_l_max 36
_diffrn_reflns_limit_l_min -32
_diffrn_reflns_number 36748
_diffrn_reflns_theta_full 24.00
_diffrn_reflns_theta_max 24.00
_diffrn_reflns_theta_min 2.52
_exptl_absorpt_coefficient_mu 0.811
_exptl_absorpt_correction_T_max 1
_exptl_absorpt_correction_T_min 0.728932
_exptl_absorpt_correction_type multi-scan
_exptl_absorpt_process_details sadabs
_exptl_crystal_colour brown
_exptl_crystal_density_diffrn 1.545
_exptl_crystal_density_meas ?
_exptl_crystal_density_method 'not measured'
_exptl_crystal_description prism
_exptl_crystal_F_000 7056
_exptl_crystal_size_max 0.3
_exptl_crystal_size_mid 0.2
_exptl_crystal_size_min 0.2
_refine_diff_density_max 0.664
_refine_diff_density_min -0.486
_refine_diff_density_rms 0.086
_refine_ls_extinction_method none
_refine_ls_goodness_of_fit_ref 1.025
_refine_ls_hydrogen_treatment constr
_refine_ls_matrix_type full
_refine_ls_number_parameters 1006
_refine_ls_number_reflns 10692
_refine_ls_number_restraints 0
_refine_ls_restrained_S_all 1.025
_refine_ls_R_factor_all 0.1576
_refine_ls_R_factor_gt 0.0796
_refine_ls_shift/su_max 0.000
_refine_ls_shift/su_mean 0.000
_refine_ls_structure_factor_coef Fsqd
_refine_ls_weighting_details 'calc w=1/[\s^2^(Fo^2^)+(0.0965P)^2^+53.8652P] where P=(Fo^2^+2Fc^2^)/3'
_refine_ls_weighting_scheme calc
_refine_ls_wR_factor_gt 0.1882
_refine_ls_wR_factor_ref 0.2245
_reflns_number_gt 5833
_reflns_number_total 10692
_reflns_threshold_expression >2sigma(I)
_cod_data_source_file ic500285m_si_002.cif
_cod_data_source_block am51
_cod_depositor_comments
;
The following automatic conversions were performed:

'_symmetry_cell_setting' value 'Monoclinic' changed to 'monoclinic'
according to
/usr/data/users/saulius/crontab/automatic-downloads/rss-feeds/ACS/lib/dictionaries/cif_core.dic
dictionary named 'cif_core.dic' version 2.4.2 from 2011-04-26.

Automatic conversion script
Id: cif_fix_values 2281 2013-09-26 08:29:07Z andrius 

 Adding full bibliography for 4338188--4338189.cif.

The following automatic conversions were performed:

'_exptl_crystal_density_meas' value 'not measured' was changed to '?'
- the value is perceived as not measured.

Automatic conversion script
Id: cif_fix_values 3008 2015-01-20 13:52:24Z robertas 
;
_cod_original_sg_symbol_H-M C2/c
_cod_database_code 4338189

loop_
_symmetry_equiv_pos_as_xyz
'x, y, z'
'-x, y, -z+1/2'
'x+1/2, y+1/2, z'
'-x+1/2, y+1/2, -z+1/2'
'-x, -y, -z'
'x, -y, z-1/2'
'-x+1/2, -y+1/2, -z'
'x+1/2, -y+1/2, z-1/2'

loop_
_atom_site_label
_atom_site_type_symbol
_atom_site_fract_x
_atom_site_fract_y
_atom_site_fract_z
_atom_site_U_iso_or_equiv
_atom_site_adp_type
_atom_site_occupancy
_atom_site_symmetry_multiplicity
_atom_site_calc_flag
_atom_site_refinement_flags
C1 C 0.3215(3) 0.8155(6) 0.0652(3) 0.068(3) Uani 1 1 d .
H1 H 0.3239 0.8702 0.0714 0.082 Uiso 1 1 calc R
C2 C 0.3159(4) 0.7920(7) 0.0220(3) 0.086(3) Uani 1 1 d .
H2 H 0.3147 0.8302 0.0006 0.104 Uiso 1 1 calc R
C3 C 0.3122(4) 0.7129(7) 0.0121(3) 0.083(3) Uani 1 1 d .
H3 H 0.3095 0.6955 -0.0161 0.099 Uiso 1 1 calc R
C4 C 0.3124(3) 0.6571(6) 0.0458(3) 0.072(3) Uani 1 1 d .
H4 H 0.3081 0.6025 0.0399 0.086 Uiso 1 1 calc R
C5 C 0.3195(3) 0.6868(5) 0.0883(3) 0.053(2) Uani 1 1 d .
C6 C 0.3275(3) 0.6320(5) 0.1252(3) 0.051(2) Uani 1 1 d .
H6 H 0.3197 0.5778 0.1209 0.061 Uiso 1 1 calc R
C7 C 0.3770(2) 0.6449(4) 0.2390(2) 0.0413(19) Uani 1 1 d .
C8 C 0.3931(3) 0.6003(4) 0.2772(2) 0.046(2) Uani 1 1 d .
H8 H 0.3909 0.5445 0.2772 0.055 Uiso 1 1 calc R
C9 C 0.4124(2) 0.6429(4) 0.3148(2) 0.0405(19) Uani 1 1 d .
C10 C 0.3928(2) 0.7616(4) 0.2785(2) 0.0380(18) Uani 1 1 d .
C11 C 0.3836(3) 0.8489(4) 0.2804(2) 0.0409(19) Uani 1 1 d .
C12 C 0.4142(3) 0.9069(5) 0.2711(2) 0.054(2) Uani 1 1 d .
H12 H 0.4423 0.8916 0.2641 0.065 Uiso 1 1 calc R
C13 C 0.4024(4) 0.9892(5) 0.2723(3) 0.072(3) Uani 1 1 d .
H13 H 0.4226 1.0289 0.2666 0.087 Uiso 1 1 calc R
C14 C 0.3596(5) 1.0086(6) 0.2824(3) 0.084(3) Uani 1 1 d .
H14 H 0.3511 1.0624 0.2834 0.100 Uiso 1 1 calc R
C15 C 0.3299(4) 0.9513(6) 0.2906(3) 0.080(3) Uani 1 1 d .
H15 H 0.3013 0.9662 0.2968 0.096 Uiso 1 1 calc R
C16 C 0.3411(3) 0.8727(5) 0.2898(3) 0.058(2) Uani 1 1 d .
H16 H 0.3202 0.8341 0.2955 0.070 Uiso 1 1 calc R
C17 C 0.4725(3) 0.6277(5) 0.4260(3) 0.058(2) Uani 1 1 d .
H17 H 0.4713 0.5742 0.4342 0.070 Uiso 1 1 calc R
C18 C 0.4981(3) 0.6887(5) 0.4561(3) 0.052(2) Uani 1 1 d .
C19 C 0.5301(3) 0.6700(6) 0.4954(3) 0.072(3) Uani 1 1 d .
H19 H 0.5317 0.6187 0.5071 0.086 Uiso 1 1 calc R
C20 C 0.5602(3) 0.7320(7) 0.5167(3) 0.078(3) Uani 1 1 d .
H20 H 0.5836 0.7210 0.5422 0.093 Uiso 1 1 calc R
C21 C 0.5557(3) 0.8084(6) 0.5005(3) 0.070(3) Uani 1 1 d .
H21 H 0.5752 0.8499 0.5148 0.084 Uiso 1 1 calc R
C22 C 0.5208(3) 0.8215(5) 0.4621(3) 0.056(2) Uani 1 1 d .
H22 H 0.5166 0.8736 0.4512 0.067 Uiso 1 1 calc R
C23 C 0.3573(3) 0.5221(4) 0.1929(3) 0.048(2) Uani 1 1 d .
H23A H 0.3812 0.4979 0.2168 0.058 Uiso 1 1 calc R
H23B H 0.3661 0.5097 0.1664 0.058 Uiso 1 1 calc R
C24 C 0.3081(3) 0.4848(4) 0.1907(3) 0.057(2) Uani 1 1 d .
H24A H 0.3011 0.4894 0.2187 0.068 Uiso 1 1 calc R
H24B H 0.2832 0.5130 0.1694 0.068 Uiso 1 1 calc R
C25 C 0.3087(4) 0.3964(6) 0.1781(4) 0.082(3) Uani 1 1 d .
H25 H 0.2783 0.3702 0.1784 0.099 Uiso 1 1 calc R
C26 C 0.3464(7) 0.3275(11) 0.1345(7) 0.195(9) Uani 1 1 d .
H26A H 0.3748 0.3440 0.1258 0.234 Uiso 1 1 calc R
H26B H 0.3295 0.2871 0.1143 0.234 Uiso 1 1 calc R
C27 C 0.3609(7) 0.2936(9) 0.1798(7) 0.163(8) Uani 1 1 d .
H27A H 0.3436 0.2442 0.1817 0.196 Uiso 1 1 calc R
H27B H 0.3952 0.2833 0.1891 0.196 Uiso 1 1 calc R
C28 C 0.4370(3) 0.5144(5) 0.3579(3) 0.067(2) Uani 1 1 d .
H28A H 0.4670 0.5027 0.3794 0.080 Uiso 1 1 calc R
H28B H 0.4393 0.4925 0.3304 0.080 Uiso 1 1 calc R
C29 C 0.3963(3) 0.4746(5) 0.3708(3) 0.074(3) Uani 1 1 d .
H29A H 0.3659 0.4883 0.3504 0.089 Uiso 1 1 calc R
H29B H 0.3953 0.4927 0.3994 0.089 Uiso 1 1 calc R
C30 C 0.4042(4) 0.3846(6) 0.3710(4) 0.085(3) Uani 1 1 d .
H30 H 0.3782 0.3572 0.3800 0.102 Uiso 1 1 calc R
C31 C 0.4325(8) 0.2912(12) 0.3328(10) 0.235(14) Uani 1 1 d .
H31A H 0.4472 0.2861 0.3088 0.282 Uiso 1 1 calc R
H31B H 0.4144 0.2429 0.3349 0.282 Uiso 1 1 calc R
C32 C 0.4687(8) 0.3093(13) 0.3740(9) 0.225(14) Uani 1 1 d .
H32A H 0.4782 0.2601 0.3903 0.270 Uiso 1 1 calc R
H32B H 0.4971 0.3329 0.3681 0.270 Uiso 1 1 calc R
C41 C 0.2559(3) 0.7306(5) 0.1927(3) 0.060(2) Uani 1 1 d .
H41 H 0.2660 0.6782 0.1899 0.072 Uiso 1 1 calc R
C42 C 0.2141(3) 0.7419(6) 0.2054(3) 0.071(3) Uani 1 1 d .
H42 H 0.1962 0.6978 0.2101 0.086 Uiso 1 1 calc R
C43 C 0.1991(3) 0.8169(6) 0.2112(3) 0.075(3) Uani 1 1 d .
H43 H 0.1720 0.8255 0.2212 0.090 Uiso 1 1 calc R
C44 C 0.2255(3) 0.8802(5) 0.2018(3) 0.062(2) Uani 1 1 d .
H44 H 0.2156 0.9328 0.2044 0.074 Uiso 1 1 calc R
C45 C 0.2667(3) 0.8654(4) 0.1886(2) 0.0448(19) Uani 1 1 d .
C46 C 0.2982(3) 0.9273(5) 0.1798(2) 0.051(2) Uani 1 1 d .
H46 H 0.2900 0.9815 0.1792 0.061 Uiso 1 1 calc R
C47 C 0.4125(2) 0.9157(4) 0.1580(2) 0.0388(18) Uani 1 1 d .
C48 C 0.4497(3) 0.9566(4) 0.1480(2) 0.0448(19) Uani 1 1 d .
H48 H 0.4495 1.0124 0.1461 0.054 Uiso 1 1 calc R
C49 C 0.4879(3) 0.9120(4) 0.1409(2) 0.0422(19) Uani 1 1 d .
C50 C 0.4506(3) 0.7966(4) 0.1524(2) 0.0369(18) Uani 1 1 d .
C51 C 0.4495(2) 0.7069(4) 0.1499(3) 0.0427(19) Uani 1 1 d .
C52 C 0.4324(3) 0.6709(5) 0.1104(3) 0.067(3) Uani 1 1 d .
H52 H 0.4214 0.7021 0.0856 0.081 Uiso 1 1 calc R
C53 C 0.4317(5) 0.5896(8) 0.1075(6) 0.121(6) Uani 1 1 d .
H53 H 0.4196 0.5653 0.0807 0.145 Uiso 1 1 calc R
C54 C 0.4480(7) 0.5436(9) 0.1430(9) 0.175(13) Uani 1 1 d .
H54 H 0.4473 0.4879 0.1404 0.209 Uiso 1 1 calc R
C55 C 0.4656(4) 0.5780(8) 0.1825(6) 0.124(6) Uani 1 1 d .
H55 H 0.4767 0.5459 0.2069 0.148 Uiso 1 1 calc R
C56 C 0.4669(3) 0.6620(6) 0.1865(3) 0.072(3) Uani 1 1 d .
H56 H 0.4791 0.6863 0.2134 0.087 Uiso 1 1 calc R
C57 C 0.3680(3) 1.0428(4) 0.1643(3) 0.049(2) Uani 1 1 d .
H57A H 0.3990 1.0656 0.1790 0.058 Uiso 1 1 calc R
H57B H 0.3454 1.0578 0.1808 0.058 Uiso 1 1 calc R
C58 C 0.3516(3) 1.0800(5) 0.1200(3) 0.067(2) Uani 1 1 d .
H58A H 0.3605 1.1364 0.1225 0.080 Uiso 1 1 calc R
H58B H 0.3693 1.0549 0.1015 0.080 Uiso 1 1 calc R
C59 C 0.2993(3) 1.0744(5) 0.0976(3) 0.067(2) Uani 1 1 d .
H59 H 0.2810 1.0973 0.1167 0.080 Uiso 1 1 calc R
C60 C 0.2403(5) 1.0024(10) 0.0546(5) 0.169(7) Uani 1 1 d .
H60A H 0.2131 1.0117 0.0667 0.203 Uiso 1 1 calc R
H60B H 0.2342 0.9545 0.0368 0.203 Uiso 1 1 calc R
C61 C 0.2493(6) 1.0735(11) 0.0294(4) 0.157(6) Uani 1 1 d .
H61A H 0.2588 1.0565 0.0038 0.188 Uiso 1 1 calc R
H61B H 0.2206 1.1065 0.0203 0.188 Uiso 1 1 calc R
C62 C 0.3479(3) 0.7331(5) 0.4043(3) 0.060(2) Uani 1 1 d .
H62 H 0.3545 0.6788 0.4020 0.072 Uiso 1 1 calc R
C63 C 0.3056(3) 0.7556(6) 0.4158(3) 0.072(3) Uani 1 1 d .
H63 H 0.2854 0.7165 0.4222 0.087 Uiso 1 1 calc R
C64 C 0.2945(3) 0.8357(6) 0.4175(3) 0.081(3) Uani 1 1 d .
H64 H 0.2661 0.8518 0.4239 0.097 Uiso 1 1 calc R
C65 C 0.3263(3) 0.8918(5) 0.4093(3) 0.068(3) Uani 1 1 d .
H65 H 0.3199 0.9464 0.4107 0.082 Uiso 1 1 calc R
C66 C 0.3676(3) 0.8667(5) 0.3992(2) 0.051(2) Uani 1 1 d .
C67 C 0.4026(3) 0.9229(5) 0.3906(2) 0.049(2) Uani 1 1 d .
H67 H 0.3984 0.9779 0.3933 0.059 Uiso 1 1 calc R
C68 C 0.4684(3) 1.0355(4) 0.3747(3) 0.053(2) Uani 1 1 d .
H68A H 0.4348 1.0494 0.3622 0.064 Uiso 1 1 calc R
H68B H 0.4873 1.0627 0.3580 0.064 Uiso 1 1 calc R
C69 C 0.4837(3) 1.0653(5) 0.4210(3) 0.071(3) Uani 1 1 d .
H69A H 0.4705 1.1187 0.4221 0.086 Uiso 1 1 calc R
H69B H 0.4699 1.0303 0.4389 0.086 Uiso 1 1 calc R
C70 C 0.5372(4) 1.0689(9) 0.4400(3) 0.131(6) Uani 1 1 d .
H70 H 0.5539 1.0172 0.4414 0.158 Uiso 1 1 calc R
C71 C 0.5798(7) 1.1643(13) 0.4854(5) 0.203(10) Uani 1 1 d .
H71A H 0.6104 1.1405 0.5006 0.244 Uiso 1 1 calc R
H71B H 0.5736 1.2091 0.5026 0.244 Uiso 1 1 calc R
C72 C 0.5824(6) 1.1927(10) 0.4441(6) 0.177(7) Uani 1 1 d .
H72A H 0.6154 1.1941 0.4417 0.212 Uiso 1 1 calc R
H72B H 0.5679 1.2454 0.4376 0.212 Uiso 1 1 calc R
N1 N 0.3237(2) 0.7651(4) 0.0979(2) 0.0532(17) Uani 1 1 d .
N2 N 0.3458(2) 0.6598(4) 0.1638(2) 0.0468(16) Uani 1 1 d .
N3 N 0.3583(2) 0.6092(3) 0.1989(2) 0.0437(16) Uani 1 1 d .
N4 N 0.37723(19) 0.7264(3) 0.23981(18) 0.0378(14) Uani 1 1 d .
N5 N 0.41307(19) 0.7238(3) 0.31657(18) 0.0373(14) Uani 1 1 d .
N6 N 0.4304(2) 0.6032(3) 0.3539(2) 0.0508(17) Uani 1 1 d .
N7 N 0.4516(2) 0.6525(4) 0.3875(2) 0.0461(16) Uani 1 1 d .
N8 N 0.4929(2) 0.7645(4) 0.4398(2) 0.0467(16) Uani 1 1 d .
N11 N 0.2822(2) 0.7905(4) 0.18414(19) 0.0450(16) Uani 1 1 d .
N12 N 0.3377(2) 0.9038(3) 0.17291(17) 0.0394(15) Uani 1 1 d .
N13 N 0.3726(2) 0.9541(3) 0.16514(18) 0.0405(15) Uani 1 1 d .
N14 N 0.4119(2) 0.8337(3) 0.16051(17) 0.0371(14) Uani 1 1 d .
N15 N 0.5118(2) 0.8315(3) 0.35657(18) 0.0366(14) Uani 1 1 d .
N16 N 0.4741(2) 0.9483(3) 0.37083(19) 0.0427(15) Uani 1 1 d .
N17 N 0.4397(2) 0.8961(4) 0.37921(19) 0.0432(15) Uani 1 1 d .
N18 N 0.3788(2) 0.7879(4) 0.39663(19) 0.0489(16) Uani 1 1 d .
Cu1 Cu 0.34743(3) 0.78588(5) 0.17097(3) 0.0430(3) Uani 1 1 d .
Cu2 Cu 0.44773(3) 0.76998(5) 0.37797(3) 0.0433(3) Uani 1 1 d .
Cl1 Cl 0.5000 0.1206(3) 0.2500 0.1023(14) Uani 1 2 d S
Cl2 Cl 0.5000 0.3929(3) 0.2500 0.1199(16) Uani 1 2 d S
Cl3 Cl 0.23086(8) 1.12677(13) 0.19667(8) 0.0605(6) Uani 1 1 d .
Cl4 Cl 0.17139(10) 0.62856(15) 0.09554(9) 0.0795(8) Uani 1 1 d .
Cl5 Cl 0.40078(14) 0.5587(2) 0.50784(12) 0.1074(10) Uani 1 1 d .
O1 O 0.3166(3) 0.3931(5) 0.1344(3) 0.108(3) Uani 1 1 d .
O2 O 0.3473(3) 0.3567(5) 0.2050(3) 0.124(3) Uani 1 1 d .
O3 O 0.4035(3) 0.3616(5) 0.3290(3) 0.123(3) Uani 1 1 d .
O4 O 0.4484(3) 0.3642(6) 0.3990(3) 0.135(3) Uani 1 1 d .
O5 O 0.2843(3) 0.9959(4) 0.0880(2) 0.098(2) Uani 1 1 d .
O6 O 0.2875(3) 1.1169(5) 0.0584(3) 0.109(2) Uani 1 1 d .
O7 O 0.5538(3) 1.1298(6) 0.4165(3) 0.127(3) Uani 1 1 d .
O8 O 0.5457(3) 1.1112(7) 0.4812(3) 0.147(4) Uani 1 1 d .
O9 O 0.5000 0.0310(7) 0.2500 0.193(7) Uani 1 2 d S
O10 O 0.5357(10) 0.1569(12) 0.2383(13) 0.129(10) Uani 0.50 1 d P
O11 O 0.4917(16) 0.1362(12) 0.2048(8) 0.131(9) Uani 0.50 1 d P
O12 O 0.5441(11) 0.1478(18) 0.2710(19) 0.23(3) Uani 0.50 1 d P
O13 O 0.4622(3) 0.4427(4) 0.2596(3) 0.123(3) Uani 1 1 d .
O14 O 0.5211(5) 0.3474(10) 0.2864(5) 0.319(10) Uani 1 1 d .
O15 O 0.2790(2) 1.1423(5) 0.1971(3) 0.117(3) Uani 1 1 d .
O16 O 0.2053(3) 1.1972(4) 0.1977(2) 0.114(3) Uani 1 1 d .
O17 O 0.2318(3) 1.0814(4) 0.2349(2) 0.123(3) Uani 1 1 d .
O18 O 0.2093(2) 1.0804(4) 0.1589(2) 0.097(2) Uani 1 1 d .
O19 O 0.1401(5) 0.6231(9) 0.1218(5) 0.259(8) Uani 1 1 d .
O20 O 0.1481(4) 0.5845(5) 0.0589(3) 0.163(4) Uani 1 1 d .
O21 O 0.1788(4) 0.7082(5) 0.0882(3) 0.162(4) Uani 1 1 d .
O22 O 0.2095(4) 0.5955(6) 0.1204(5) 0.253(8) Uani 1 1 d .
O23 O 0.4480(4) 0.5329(7) 0.5187(4) 0.208(6) Uani 1 1 d .
O24 O 0.3887(5) 0.6055(10) 0.4736(4) 0.278(8) Uani 1 1 d .
O25 O 0.3731(5) 0.4952(10) 0.5031(6) 0.305(12) Uani 1 1 d .
O26 O 0.3914(10) 0.5882(12) 0.5411(6) 0.365(15) Uani 1 1 d .

loop_
_atom_site_aniso_label
_atom_site_aniso_U_11
_atom_site_aniso_U_22
_atom_site_aniso_U_33
_atom_site_aniso_U_23
_atom_site_aniso_U_13
_atom_site_aniso_U_12
C1 0.063(6) 0.064(6) 0.074(7) 0.002(6) 0.009(5) -0.002(5)
C2 0.091(8) 0.097(9) 0.063(7) 0.017(6) 0.007(6) -0.001(7)
C3 0.088(8) 0.098(9) 0.059(6) -0.018(6) 0.013(5) 0.002(7)
C4 0.055(6) 0.075(7) 0.079(7) -0.027(6) 0.007(5) -0.005(5)
C5 0.037(5) 0.066(6) 0.057(6) -0.010(5) 0.012(4) -0.004(4)
C6 0.034(5) 0.047(5) 0.076(6) -0.012(5) 0.021(4) -0.014(4)
C7 0.027(4) 0.042(5) 0.057(5) -0.009(4) 0.015(4) -0.002(4)
C8 0.049(5) 0.021(4) 0.067(6) -0.001(4) 0.015(4) 0.001(4)
C9 0.036(5) 0.036(5) 0.049(5) 0.010(4) 0.010(4) -0.008(4)
C10 0.032(4) 0.032(4) 0.052(5) -0.004(4) 0.014(4) -0.003(4)
C11 0.037(5) 0.030(5) 0.050(5) -0.004(3) 0.001(4) -0.001(4)
C12 0.062(6) 0.041(5) 0.058(5) -0.008(4) 0.013(4) -0.017(5)
C13 0.101(9) 0.024(5) 0.082(7) 0.008(4) 0.006(6) -0.021(5)
C14 0.115(10) 0.041(6) 0.080(7) -0.003(5) -0.001(7) 0.009(7)
C15 0.084(8) 0.061(7) 0.091(7) -0.013(6) 0.015(6) 0.029(6)
C16 0.060(6) 0.036(5) 0.074(6) -0.003(4) 0.009(5) 0.002(5)
C17 0.053(6) 0.047(5) 0.077(6) 0.018(5) 0.020(5) 0.002(4)
C18 0.042(5) 0.054(6) 0.058(5) 0.007(4) 0.008(4) 0.006(4)
C19 0.068(7) 0.073(7) 0.064(6) 0.016(5) -0.001(5) 0.000(6)
C20 0.060(6) 0.108(9) 0.058(6) 0.001(6) 0.002(5) 0.003(6)
C21 0.074(7) 0.072(7) 0.063(6) -0.002(5) 0.016(5) 0.000(6)
C22 0.055(6) 0.055(6) 0.064(6) 0.001(5) 0.026(5) -0.004(5)
C23 0.044(5) 0.033(5) 0.072(5) -0.010(4) 0.021(4) -0.006(4)
C24 0.058(6) 0.041(5) 0.076(6) -0.015(4) 0.026(4) -0.010(4)
C25 0.087(8) 0.056(7) 0.113(9) -0.018(6) 0.042(7) -0.027(6)
C26 0.174(17) 0.110(14) 0.32(3) -0.107(16) 0.097(19) 0.014(13)
C27 0.153(15) 0.050(9) 0.30(2) 0.015(12) 0.086(17) 0.020(9)
C28 0.071(6) 0.040(5) 0.089(7) 0.005(5) 0.020(5) -0.006(5)
C29 0.058(6) 0.067(7) 0.093(7) 0.016(5) 0.014(5) -0.004(5)
C30 0.077(8) 0.055(7) 0.119(9) 0.021(7) 0.019(7) -0.006(6)
C31 0.17(2) 0.106(14) 0.47(4) -0.11(2) 0.15(2) -0.031(14)
C32 0.18(2) 0.123(17) 0.43(4) 0.15(2) 0.18(2) 0.101(16)
C41 0.050(6) 0.036(5) 0.096(7) -0.002(4) 0.023(5) 0.005(5)
C42 0.059(6) 0.049(6) 0.107(8) -0.004(5) 0.025(6) -0.009(5)
C43 0.057(6) 0.080(8) 0.100(7) 0.005(6) 0.041(5) -0.007(6)
C44 0.050(6) 0.056(6) 0.084(6) 0.005(5) 0.025(5) 0.008(5)
C45 0.040(5) 0.028(5) 0.069(5) 0.001(4) 0.018(4) 0.003(4)
C46 0.038(5) 0.038(5) 0.073(6) 0.001(4) 0.010(4) 0.010(4)
C47 0.029(4) 0.045(5) 0.042(4) 0.000(4) 0.009(3) 0.000(4)
C48 0.046(5) 0.024(4) 0.065(5) -0.001(4) 0.016(4) 0.006(4)
C49 0.035(5) 0.038(5) 0.053(5) 0.008(4) 0.011(4) -0.003(4)
C50 0.034(4) 0.031(4) 0.041(4) 0.004(3) 0.000(3) -0.002(4)
C51 0.034(4) 0.027(4) 0.074(6) 0.001(4) 0.026(4) 0.000(4)
C52 0.059(6) 0.047(6) 0.107(8) -0.026(5) 0.040(5) -0.017(5)
C53 0.080(9) 0.074(10) 0.245(19) -0.081(11) 0.107(11) -0.045(8)
C54 0.115(15) 0.037(9) 0.43(4) -0.031(13) 0.18(2) -0.018(9)
C55 0.065(8) 0.056(9) 0.27(2) 0.077(10) 0.081(11) 0.029(7)
C56 0.049(6) 0.060(7) 0.111(8) 0.024(6) 0.026(5) 0.011(5)
C57 0.043(5) 0.021(4) 0.085(6) -0.001(4) 0.023(4) 0.008(4)
C58 0.074(7) 0.041(5) 0.090(7) 0.013(5) 0.030(5) 0.006(5)
C59 0.065(7) 0.060(6) 0.074(6) -0.003(5) 0.017(5) 0.017(5)
C60 0.156(14) 0.161(15) 0.125(12) 0.000(11) -0.080(11) 0.037(12)
C61 0.159(15) 0.189(17) 0.086(9) 0.013(10) -0.032(10) 0.037(13)
C62 0.056(6) 0.050(6) 0.072(6) 0.003(4) 0.013(5) -0.004(5)
C63 0.053(6) 0.056(6) 0.115(8) 0.003(6) 0.034(6) -0.020(5)
C64 0.050(6) 0.080(8) 0.124(8) -0.009(6) 0.041(6) -0.007(6)
C65 0.045(6) 0.050(6) 0.118(8) -0.003(5) 0.038(5) -0.001(5)
C66 0.039(5) 0.049(6) 0.065(5) 0.000(4) 0.015(4) -0.008(4)
C67 0.035(5) 0.039(5) 0.073(5) 0.000(4) 0.013(4) 0.003(4)
C68 0.047(5) 0.037(5) 0.081(6) -0.007(4) 0.024(4) -0.003(4)
C69 0.058(6) 0.058(6) 0.105(7) -0.029(5) 0.032(5) -0.020(5)
C70 0.124(11) 0.216(15) 0.072(7) -0.056(9) 0.058(7) -0.128(11)
C71 0.183(17) 0.35(3) 0.067(9) -0.060(13) 0.022(10) -0.126(18)
C72 0.163(15) 0.186(16) 0.177(16) -0.112(14) 0.034(12) -0.081(12)
N1 0.049(4) 0.044(4) 0.065(5) -0.007(4) 0.011(3) 0.004(4)
N2 0.042(4) 0.050(4) 0.049(4) -0.010(4) 0.012(3) -0.002(3)
N3 0.048(4) 0.021(3) 0.065(4) -0.007(3) 0.019(3) -0.006(3)
N4 0.035(4) 0.025(4) 0.051(4) -0.003(3) 0.009(3) -0.003(3)
N5 0.037(4) 0.023(4) 0.052(4) -0.001(3) 0.011(3) -0.001(3)
N6 0.057(4) 0.024(4) 0.066(4) 0.005(3) 0.008(4) -0.003(3)
N7 0.043(4) 0.042(4) 0.052(4) 0.009(3) 0.008(3) 0.001(3)
N8 0.037(4) 0.039(4) 0.066(4) 0.002(3) 0.017(3) -0.001(3)
N11 0.036(4) 0.040(4) 0.058(4) -0.003(3) 0.011(3) -0.006(3)
N12 0.025(4) 0.037(4) 0.054(4) -0.002(3) 0.006(3) 0.001(3)
N13 0.028(4) 0.034(4) 0.065(4) -0.002(3) 0.023(3) 0.002(3)
N14 0.037(4) 0.019(3) 0.055(4) 0.002(3) 0.012(3) 0.005(3)
N15 0.029(4) 0.020(3) 0.059(4) 0.001(3) 0.011(3) 0.004(3)
N16 0.030(4) 0.033(4) 0.069(4) -0.002(3) 0.018(3) -0.005(3)
N17 0.027(4) 0.041(4) 0.062(4) 0.001(3) 0.012(3) -0.001(3)
N18 0.041(4) 0.042(4) 0.062(4) 0.000(3) 0.012(3) -0.003(4)
Cu1 0.0349(6) 0.0334(5) 0.0613(6) -0.0042(4) 0.0136(4) 0.0011(4)
Cu2 0.0377(6) 0.0355(6) 0.0546(6) 0.0020(4) 0.0087(4) -0.0006(4)
Cl1 0.079(4) 0.078(3) 0.161(5) 0.000 0.052(3) 0.000
Cl2 0.158(5) 0.053(3) 0.143(4) 0.000 0.029(4) 0.000
Cl3 0.0459(14) 0.0497(14) 0.0903(17) 0.0034(12) 0.0258(12) 0.0091(11)
Cl4 0.0737(18) 0.0625(17) 0.0894(18) 0.0185(14) -0.0011(15) -0.0100(14)
Cl5 0.100(3) 0.115(3) 0.108(2) 0.030(2) 0.030(2) 0.000(2)
O1 0.099(6) 0.102(6) 0.134(7) -0.058(5) 0.046(5) -0.035(5)
O2 0.089(6) 0.070(6) 0.214(9) 0.027(6) 0.043(6) -0.013(5)
O3 0.109(6) 0.089(6) 0.173(8) -0.058(6) 0.038(6) -0.020(5)
O4 0.091(7) 0.102(7) 0.195(9) 0.079(7) 0.008(6) 0.009(5)
O5 0.097(5) 0.062(5) 0.111(5) -0.001(4) -0.015(4) 0.006(4)
O6 0.096(6) 0.112(6) 0.109(6) 0.047(5) 0.012(5) 0.019(5)
O7 0.094(6) 0.157(8) 0.128(7) -0.046(6) 0.024(5) -0.030(6)
O8 0.082(6) 0.223(11) 0.145(8) -0.092(7) 0.045(5) -0.046(6)
O9 0.167(13) 0.054(8) 0.39(2) 0.000 0.123(14) 0.000
O10 0.082(18) 0.085(13) 0.23(3) 0.058(18) 0.048(19) -0.055(13)
O11 0.21(3) 0.107(14) 0.086(12) 0.012(10) 0.057(17) -0.013(18)
O12 0.082(19) 0.13(2) 0.37(6) -0.09(3) -0.14(3) 0.034(18)
O13 0.110(6) 0.079(5) 0.193(8) -0.009(5) 0.065(6) 0.021(5)
O14 0.278(18) 0.321(18) 0.360(19) 0.268(16) 0.086(14) 0.119(14)
O15 0.060(5) 0.137(7) 0.170(7) -0.053(5) 0.060(5) -0.020(4)
O16 0.118(6) 0.080(5) 0.137(6) 0.001(4) 0.022(5) 0.070(5)
O17 0.170(8) 0.090(6) 0.117(6) 0.034(5) 0.052(5) -0.002(5)
O18 0.089(5) 0.082(5) 0.114(5) -0.016(4) 0.016(4) -0.017(4)
O19 0.244(15) 0.303(18) 0.294(16) -0.046(13) 0.182(14) -0.135(13)
O20 0.213(10) 0.092(6) 0.127(7) -0.004(5) -0.057(7) 0.002(6)
O21 0.268(12) 0.074(6) 0.127(7) 0.010(5) 0.021(7) -0.051(7)
O22 0.175(11) 0.124(8) 0.343(16) -0.044(9) -0.141(12) 0.048(8)
O23 0.101(8) 0.192(11) 0.321(16) 0.115(11) 0.037(9) 0.001(7)
O24 0.236(14) 0.357(19) 0.246(13) 0.238(15) 0.073(10) 0.082(12)
O25 0.157(11) 0.249(16) 0.41(2) 0.144(17) -0.101(13) -0.097(12)
O26 0.62(4) 0.31(2) 0.247(17) 0.017(16) 0.27(2) 0.18(3)

loop_
_atom_type_symbol
_atom_type_description
_atom_type_scat_dispersion_real
_atom_type_scat_dispersion_imag
_atom_type_scat_source
C C 0.0033 0.0016 'International Tables Vol C Tables 4.2.6.8 and 6.1.1.4'
H H 0.0000 0.0000 'International Tables Vol C Tables 4.2.6.8 and 6.1.1.4'
N N 0.0061 0.0033 'International Tables Vol C Tables 4.2.6.8 and 6.1.1.4'
Cu Cu 0.3201 1.2651 'International Tables Vol C Tables 4.2.6.8 and 6.1.1.4'
Cl Cl 0.1484 0.1585 'International Tables Vol C Tables 4.2.6.8 and 6.1.1.4'
O O 0.0106 0.0060 'International Tables Vol C Tables 4.2.6.8 and 6.1.1.4'

loop_
_geom_angle_atom_site_label_1
_geom_angle_atom_site_label_2
_geom_angle_atom_site_label_3
_geom_angle
_geom_angle_site_symmetry_1
_geom_angle_site_symmetry_3
N1 C1 C2 124.6(9) . .
N1 C1 H1 117.7 . .
C2 C1 H1 117.7 . .
C3 C2 C1 119.0(9) . .
C3 C2 H2 120.5 . .
C1 C2 H2 120.5 . .
C2 C3 C4 118.3(9) . .
C2 C3 H3 120.8 . .
C4 C3 H3 120.8 . .
C5 C4 C3 118.2(9) . .
C5 C4 H4 120.9 . .
C3 C4 H4 120.9 . .
N1 C5 C4 122.9(8) . .
N1 C5 C6 116.1(7) . .
C4 C5 C6 120.7(8) . .
N2 C6 C5 119.0(7) . .
N2 C6 H6 120.5 . .
C5 C6 H6 120.5 . .
N4 C7 N3 116.4(6) . .
N4 C7 C8 121.0(6) . .
N3 C7 C8 122.5(7) . .
C9 C8 C7 116.9(7) . .
C9 C8 H8 121.6 . .
C7 C8 H8 121.6 . .
N5 C9 C8 123.2(6) . .
N5 C9 N6 116.2(6) . .
C8 C9 N6 120.5(7) . .
N4 C10 N5 125.9(6) . .
N4 C10 C11 116.7(6) . .
N5 C10 C11 117.1(6) . .
C16 C11 C12 119.3(7) . .
C16 C11 C10 117.8(7) . .
C12 C11 C10 122.8(7) . .
C11 C12 C13 119.8(8) . .
C11 C12 H12 120.1 . .
C13 C12 H12 120.1 . .
C14 C13 C12 117.7(9) . .
C14 C13 H13 121.2 . .
C12 C13 H13 121.2 . .
C15 C14 C13 121.6(9) . .
C15 C14 H14 119.2 . .
C13 C14 H14 119.2 . .
C16 C15 C14 121.0(10) . .
C16 C15 H15 119.5 . .
C14 C15 H15 119.5 . .
C15 C16 C11 120.6(9) . .
C15 C16 H16 119.7 . .
C11 C16 H16 119.7 . .
N7 C17 C18 115.7(7) . .
N7 C17 H17 122.1 . .
C18 C17 H17 122.1 . .
N8 C18 C19 122.5(8) . .
N8 C18 C17 114.1(7) . .
C19 C18 C17 122.8(8) . .
C18 C19 C20 116.9(9) . .
C18 C19 H19 121.5 . .
C20 C19 H19 121.5 . .
C21 C20 C19 121.2(9) . .
C21 C20 H20 119.4 . .
C19 C20 H20 119.4 . .
C20 C21 C22 117.2(9) . .
C20 C21 H21 121.4 . .
C22 C21 H21 121.4 . .
N8 C22 C21 124.0(8) . .
N8 C22 H22 118.0 . .
C21 C22 H22 118.0 . .
N3 C23 C24 113.2(6) . .
N3 C23 H23A 108.9 . .
C24 C23 H23A 108.9 . .
N3 C23 H23B 108.9 . .
C24 C23 H23B 108.9 . .
H23A C23 H23B 107.7 . .
C25 C24 C23 109.2(7) . .
C25 C24 H24A 109.8 . .
C23 C24 H24A 109.8 . .
C25 C24 H24B 109.8 . .
C23 C24 H24B 109.8 . .
H24A C24 H24B 108.3 . .
O2 C25 O1 105.9(9) . .
O2 C25 C24 111.1(9) . .
O1 C25 C24 107.6(8) . .
O2 C25 H25 110.7 . .
O1 C25 H25 110.7 . .
C24 C25 H25 110.7 . .
O1 C26 C27 108.1(15) . .
O1 C26 H26A 110.1 . .
C27 C26 H26A 110.1 . .
O1 C26 H26B 110.1 . .
C27 C26 H26B 110.1 . .
H26A C26 H26B 108.4 . .
O2 C27 C26 102.6(12) . .
O2 C27 H27A 111.2 . .
C26 C27 H27A 111.2 . .
O2 C27 H27B 111.2 . .
C26 C27 H27B 111.2 . .
H27A C27 H27B 109.2 . .
N6 C28 C29 111.7(7) . .
N6 C28 H28A 109.3 . .
C29 C28 H28A 109.3 . .
N6 C28 H28B 109.3 . .
C29 C28 H28B 109.3 . .
H28A C28 H28B 107.9 . .
C28 C29 C30 108.1(8) . .
C28 C29 H29A 110.1 . .
C30 C29 H29A 110.1 . .
C28 C29 H29B 110.1 . .
C30 C29 H29B 110.1 . .
H29A C29 H29B 108.4 . .
O4 C30 O3 109.3(10) . .
O4 C30 C29 110.9(9) . .
O3 C30 C29 107.7(9) . .
O4 C30 H30 109.7 . .
O3 C30 H30 109.7 . .
C29 C30 H30 109.7 . .
O3 C31 C32 99.7(16) . .
O3 C31 H31A 111.8 . .
C32 C31 H31A 111.8 . .
O3 C31 H31B 111.8 . .
C32 C31 H31B 111.8 . .
H31A C31 H31B 109.6 . .
O4 C32 C31 109.4(17) . .
O4 C32 H32A 109.8 . .
C31 C32 H32A 109.8 . .
O4 C32 H32B 109.8 . .
C31 C32 H32B 109.8 . .
H32A C32 H32B 108.2 . .
N11 C41 C42 123.3(8) . .
N11 C41 H41 118.3 . .
C42 C41 H41 118.3 . .
C43 C42 C41 120.1(9) . .
C43 C42 H42 120.0 . .
C41 C42 H42 120.0 . .
C42 C43 C44 117.7(9) . .
C42 C43 H43 121.2 . .
C44 C43 H43 121.2 . .
C43 C44 C45 119.8(8) . .
C43 C44 H44 120.1 . .
C45 C44 H44 120.1 . .
N11 C45 C44 122.2(7) . .
N11 C45 C46 113.4(7) . .
C44 C45 C46 124.3(7) . .
N12 C46 C45 116.6(7) . .
N12 C46 H46 121.7 . .
C45 C46 H46 121.7 . .
N14 C47 C48 121.8(7) . .
N14 C47 N13 115.4(6) . .
C48 C47 N13 122.7(7) . .
C47 C48 C49 118.0(7) . .
C47 C48 H48 121.0 . .
C49 C48 H48 121.0 . .
N15 C49 N16 117.3(7) 2_655 2_655
N15 C49 C48 121.1(7) 2_655 .
N16 C49 C48 121.6(7) 2_655 .
N15 C50 N14 126.9(6) 2_655 .
N15 C50 C51 115.6(6) 2_655 .
N14 C50 C51 117.3(6) . .
C56 C51 C52 120.8(8) . .
C56 C51 C50 120.3(7) . .
C52 C51 C50 118.9(7) . .
C53 C52 C51 119.7(11) . .
C53 C52 H52 120.2 . .
C51 C52 H52 120.2 . .
C54 C53 C52 121.0(16) . .
C54 C53 H53 119.5 . .
C52 C53 H53 119.5 . .
C53 C54 C55 120.3(15) . .
C53 C54 H54 119.9 . .
C55 C54 H54 119.9 . .
C54 C55 C56 120.2(15) . .
C54 C55 H55 119.9 . .
C56 C55 H55 119.9 . .
C51 C56 C55 118.1(11) . .
C51 C56 H56 121.0 . .
C55 C56 H56 121.0 . .
N13 C57 C58 115.6(6) . .
N13 C57 H57A 108.4 . .
C58 C57 H57A 108.4 . .
N13 C57 H57B 108.4 . .
C58 C57 H57B 108.4 . .
H57A C57 H57B 107.4 . .
C59 C58 C57 116.9(7) . .
C59 C58 H58A 108.1 . .
C57 C58 H58A 108.1 . .
C59 C58 H58B 108.1 . .
C57 C58 H58B 108.1 . .
H58A C58 H58B 107.3 . .
O5 C59 O6 106.8(7) . .
O5 C59 C58 112.4(7) . .
O6 C59 C58 111.9(8) . .
O5 C59 H59 108.5 . .
O6 C59 H59 108.5 . .
C58 C59 H59 108.5 . .
O5 C60 C61 102.5(13) . .
O5 C60 H60A 111.3 . .
C61 C60 H60A 111.3 . .
O5 C60 H60B 111.3 . .
C61 C60 H60B 111.3 . .
H60A C60 H60B 109.2 . .
O6 C61 C60 105.2(10) . .
O6 C61 H61A 110.7 . .
C60 C61 H61A 110.7 . .
O6 C61 H61B 110.7 . .
C60 C61 H61B 110.7 . .
H61A C61 H61B 108.8 . .
N18 C62 C63 121.8(8) . .
N18 C62 H62 119.1 . .
C63 C62 H62 119.1 . .
C64 C63 C62 119.4(8) . .
C64 C63 H63 120.3 . .
C62 C63 H63 120.3 . .
C63 C64 C65 118.4(9) . .
C63 C64 H64 120.8 . .
C65 C64 H64 120.8 . .
C66 C65 C64 119.8(8) . .
C66 C65 H65 120.1 . .
C64 C65 H65 120.1 . .
N18 C66 C65 122.7(7) . .
N18 C66 C67 115.0(7) . .
C65 C66 C67 122.3(8) . .
N17 C67 C66 119.7(7) . .
N17 C67 H67 120.2 . .
C66 C67 H67 120.2 . .
N16 C68 C69 113.4(7) . .
N16 C68 H68A 108.9 . .
C69 C68 H68A 108.9 . .
N16 C68 H68B 108.9 . .
C69 C68 H68B 108.9 . .
H68A C68 H68B 107.7 . .
C70 C69 C68 114.3(7) . .
C70 C69 H69A 108.7 . .
C68 C69 H69A 108.7 . .
C70 C69 H69B 108.7 . .
C68 C69 H69B 108.7 . .
H69A C69 H69B 107.6 . .
O7 C70 O8 97.7(9) . .
O7 C70 C69 105.5(11) . .
O8 C70 C69 107.1(10) . .
O7 C70 H70 114.9 . .
O8 C70 H70 114.9 . .
C69 C70 H70 114.9 . .
O8 C71 C72 110.6(12) . .
O8 C71 H71A 109.5 . .
C72 C71 H71A 109.5 . .
O8 C71 H71B 109.5 . .
C72 C71 H71B 109.5 . .
H71A C71 H71B 108.1 . .
C71 C72 O7 99.3(13) . .
C71 C72 H72A 111.9 . .
O7 C72 H72A 111.9 . .
C71 C72 H72B 111.9 . .
O7 C72 H72B 111.9 . .
H72A C72 H72B 109.6 . .
C1 N1 C5 116.9(7) . .
C1 N1 Cu1 130.5(6) . .
C5 N1 Cu1 111.5(5) . .
C6 N2 N3 121.0(6) . .
C6 N2 Cu1 116.9(5) . .
N3 N2 Cu1 121.8(4) . .
N2 N3 C7 116.6(6) . .
N2 N3 C23 120.6(6) . .
C7 N3 C23 122.3(6) . .
C10 N4 C7 117.1(6) . .
C10 N4 Cu1 129.1(5) . .
C7 N4 Cu1 113.8(5) . .
C9 N5 C10 115.3(6) . .
C9 N5 Cu2 113.7(5) . .
C10 N5 Cu2 130.9(5) . .
N7 N6 C9 113.9(6) . .
N7 N6 C28 120.5(6) . .
C9 N6 C28 124.1(7) . .
C17 N7 N6 124.1(7) . .
C17 N7 Cu2 117.2(6) . .
N6 N7 Cu2 118.6(4) . .
C22 N8 C18 118.1(7) . .
C22 N8 Cu2 128.6(6) . .
C18 N8 Cu2 112.8(5) . .
C41 N11 C45 116.9(7) . .
C41 N11 Cu1 128.7(5) . .
C45 N11 Cu1 114.1(5) . .
C46 N12 N13 124.7(6) . .
C46 N12 Cu1 116.6(5) . .
N13 N12 Cu1 118.7(4) . .
N12 N13 C47 115.1(6) . .
N12 N13 C57 122.9(6) . .
C47 N13 C57 122.0(6) . .
C50 N14 C47 114.9(6) . .
C50 N14 Cu1 130.9(4) . .
C47 N14 Cu1 113.9(5) . .
C50 N15 C49 117.2(6) 2_655 2_655
C50 N15 Cu2 128.2(5) 2_655 .
C49 N15 Cu2 114.1(5) 2_655 .
C49 N16 N17 115.5(6) 2_655 .
C49 N16 C68 124.6(6) 2_655 .
N17 N16 C68 119.9(6) . .
C67 N17 N16 121.2(6) . .
C67 N17 Cu2 116.7(5) . .
N16 N17 Cu2 122.0(4) . .
C62 N18 C66 117.8(7) . .
C62 N18 Cu2 129.5(6) . .
C66 N18 Cu2 112.7(5) . .
N12 Cu1 N11 79.1(2) . .
N12 Cu1 N2 170.7(2) . .
N11 Cu1 N2 93.7(2) . .
N12 Cu1 N14 76.8(2) . .
N11 Cu1 N14 155.8(2) . .
N2 Cu1 N14 110.5(2) . .
N12 Cu1 N1 100.1(2) . .
N11 Cu1 N1 100.0(2) . .
N2 Cu1 N1 75.3(2) . .
N14 Cu1 N1 86.2(2) . .
N12 Cu1 N4 113.9(2) . .
N11 Cu1 N4 87.2(2) . .
N2 Cu1 N4 71.1(2) . .
N14 Cu1 N4 100.7(2) . .
N1 Cu1 N4 146.0(2) . .
N7 Cu2 N8 79.2(3) . .
N7 Cu2 N5 77.0(2) . .
N8 Cu2 N5 154.7(2) . .
N7 Cu2 N17 168.9(3) . .
N8 Cu2 N17 94.1(2) . .
N5 Cu2 N17 110.7(2) . .
N7 Cu2 N18 96.3(2) . .
N8 Cu2 N18 97.5(2) . .
N5 Cu2 N18 93.5(2) . .
N17 Cu2 N18 75.7(2) . .
N7 Cu2 N15 117.1(2) . .
N8 Cu2 N15 87.3(2) . .
N5 Cu2 N15 95.9(2) . .
N17 Cu2 N15 70.9(2) . .
N18 Cu2 N15 146.5(2) . .
O10 Cl1 O10 126(2) 2_655 .
O10 Cl1 O12 113.9(14) 2_655 .
O10 Cl1 O12 45(2) . .
O10 Cl1 O12 45(2) 2_655 2_655
O10 Cl1 O12 113.9(14) . 2_655
O12 Cl1 O12 141(3) . 2_655
O10 Cl1 O11 105.5(13) 2_655 .
O10 Cl1 O11 64.4(11) . .
O12 Cl1 O11 109(2) . .
O12 Cl1 O11 63(2) 2_655 .
O10 Cl1 O11 64.4(11) 2_655 2_655
O10 Cl1 O11 105.5(13) . 2_655
O12 Cl1 O11 63(2) . 2_655
O12 Cl1 O11 109(2) 2_655 2_655
O11 Cl1 O11 159.0(17) . 2_655
O10 Cl1 O9 117.0(11) 2_655 .
O10 Cl1 O9 117.0(11) . .
O12 Cl1 O9 109.6(13) . .
O12 Cl1 O9 109.6(13) 2_655 .
O11 Cl1 O9 100.5(9) . .
O11 Cl1 O9 100.5(9) 2_655 .
O14 Cl2 O14 113.8(17) 2_655 .
O14 Cl2 O13 108.5(8) 2_655 2_655
O14 Cl2 O13 107.5(7) . 2_655
O14 Cl2 O13 107.5(7) 2_655 .
O14 Cl2 O13 108.5(8) . .
O13 Cl2 O13 111.0(7) 2_655 .
O16 Cl3 O15 111.8(5) . .
O16 Cl3 O17 108.4(5) . .
O15 Cl3 O17 107.0(5) . .
O16 Cl3 O18 111.1(4) . .
O15 Cl3 O18 108.4(4) . .
O17 Cl3 O18 110.1(5) . .
O22 Cl4 O21 111.7(7) . .
O22 Cl4 O19 100.4(11) . .
O21 Cl4 O19 108.8(8) . .
O22 Cl4 O20 115.7(7) . .
O21 Cl4 O20 115.3(5) . .
O19 Cl4 O20 103.2(8) . .
O26 Cl5 O25 98.8(13) . .
O26 Cl5 O24 113.7(12) . .
O25 Cl5 O24 111.4(10) . .
O26 Cl5 O23 108.8(13) . .
O25 Cl5 O23 107.8(9) . .
O24 Cl5 O23 115.0(8) . .
C26 O1 C25 106.0(12) . .
C25 O2 C27 107.0(11) . .
C30 O3 C31 106.5(14) . .
C30 O4 C32 103.7(14) . .
C59 O5 C60 104.9(9) . .
C59 O6 C61 106.7(9) . .
C70 O7 C72 113.9(10) . .
C71 O8 C70 111.3(10) . .
O12 O10 Cl1 69(2) . .
O12 O10 O11 130(3) . .
Cl1 O10 O11 61.0(10) . .
Cl1 O11 O12 55.8(13) . 2_655
Cl1 O11 O10 54.6(10) . .
O12 O11 O10 100(2) 2_655 .
O10 O12 Cl1 66.6(15) . .
O10 O12 O11 124(3) . 2_655
Cl1 O12 O11 60.9(18) . 2_655

loop_
_geom_bond_atom_site_label_1
_geom_bond_atom_site_label_2
_geom_bond_distance
_geom_bond_site_symmetry_2
C1 N1 1.327(10) .
C1 C2 1.401(12) .
C1 H1 0.9300 .
C2 C3 1.350(13) .
C2 H2 0.9300 .
C3 C4 1.419(13) .
C3 H3 0.9300 .
C4 C5 1.410(11) .
C4 H4 0.9300 .
C5 N1 1.337(10) .
C5 C6 1.458(11) .
C6 N2 1.292(9) .
C6 H6 0.9300 .
C7 N4 1.356(8) .
C7 N3 1.386(9) .
C7 C8 1.397(9) .
C8 C9 1.381(9) .
C8 H8 0.9300 .
C9 N5 1.347(8) .
C9 N6 1.385(9) .
C10 N4 1.333(8) .
C10 N5 1.357(8) .
C10 C11 1.480(9) .
C11 C16 1.390(10) .
C11 C12 1.390(10) .
C12 C13 1.413(11) .
C12 H12 0.9300 .
C13 C14 1.391(13) .
C13 H13 0.9300 .
C14 C15 1.351(13) .
C14 H14 0.9300 .
C15 C16 1.348(11) .
C15 H15 0.9300 .
C16 H16 0.9300 .
C17 N7 1.287(9) .
C17 C18 1.457(11) .
C17 H17 0.9300 .
C18 N8 1.357(9) .
C18 C19 1.382(10) .
C19 C20 1.401(12) .
C19 H19 0.9300 .
C20 C21 1.364(12) .
C20 H20 0.9300 .
C21 C22 1.384(11) .
C21 H21 0.9300 .
C22 N8 1.321(9) .
C22 H22 0.9300 .
C23 N3 1.461(8) .
C23 C24 1.530(10) .
C23 H23A 0.9700 .
C23 H23B 0.9700 .
C24 C25 1.525(11) .
C24 H24A 0.9700 .
C24 H24B 0.9700 .
C25 O2 1.380(12) .
C25 O1 1.472(11) .
C25 H25 0.9800 .
C26 O1 1.388(16) .
C26 C27 1.51(2) .
C26 H26A 0.9700 .
C26 H26B 0.9700 .
C27 O2 1.439(17) .
C27 H27A 0.9700 .
C27 H27B 0.9700 .
C28 N6 1.492(9) .
C28 C29 1.496(11) .
C28 H28A 0.9700 .
C28 H28B 0.9700 .
C29 C30 1.514(12) .
C29 H29A 0.9700 .
C29 H29B 0.9700 .
C30 O4 1.390(11) .
C30 O3 1.392(12) .
C30 H30 0.9800 .
C31 O3 1.43(2) .
C31 C32 1.48(3) .
C31 H31A 0.9700 .
C31 H31B 0.9700 .
C32 O4 1.43(2) .
C32 H32A 0.9700 .
C32 H32B 0.9700 .
C41 N11 1.323(9) .
C41 C42 1.380(11) .
C41 H41 0.9300 .
C42 C43 1.347(12) .
C42 H42 0.9300 .
C43 C44 1.376(11) .
C43 H43 0.9300 .
C44 C45 1.383(10) .
C44 H44 0.9300 .
C45 N11 1.344(9) .
C45 C46 1.446(10) .
C46 N12 1.276(9) .
C46 H46 0.9300 .
C47 N14 1.367(8) .
C47 C48 1.377(9) .
C47 N13 1.383(8) .
C48 C49 1.391(9) .
C48 H48 0.9300 .
C49 N15 1.342(8) 2_655
C49 N16 1.386(9) 2_655
C50 N15 1.324(8) 2_655
C50 N14 1.354(8) .
C50 C51 1.494(9) .
C51 C56 1.366(10) .
C51 C52 1.366(10) .
C52 C53 1.356(14) .
C52 H52 0.9300 .
C53 C54 1.35(2) .
C53 H53 0.9300 .
C54 C55 1.35(2) .
C54 H54 0.9300 .
C55 C56 1.402(15) .
C55 H55 0.9300 .
C56 H56 0.9300 .
C57 N13 1.481(8) .
C57 C58 1.503(10) .
C57 H57A 0.9700 .
C57 H57B 0.9700 .
C58 C59 1.488(11) .
C58 H58A 0.9700 .
C58 H58B 0.9700 .
C59 O5 1.384(10) .
C59 O6 1.401(10) .
C59 H59 0.9800 .
C60 O5 1.428(12) .
C60 C61 1.492(19) .
C60 H60A 0.9700 .
C60 H60B 0.9700 .
C61 O6 1.433(14) .
C61 H61A 0.9700 .
C61 H61B 0.9700 .
C62 N18 1.340(10) .
C62 C63 1.410(12) .
C62 H62 0.9300 .
C63 C64 1.376(12) .
C63 H63 0.9300 .
C64 C65 1.379(11) .
C64 H64 0.9300 .
C65 C66 1.375(11) .
C65 H65 0.9300 .
C66 N18 1.358(9) .
C66 C67 1.452(10) .
C67 N17 1.295(9) .
C67 H67 0.9300 .
C68 N16 1.467(8) .
C68 C69 1.513(10) .
C68 H68A 0.9700 .
C68 H68B 0.9700 .
C69 C70 1.500(13) .
C69 H69A 0.9700 .
C69 H69B 0.9700 .
C70 O7 1.415(13) .
C70 O8 1.455(12) .
C70 H70 0.9800 .
C71 O8 1.301(16) .
C71 C72 1.423(19) .
C71 H71A 0.9700 .
C71 H71B 0.9700 .
C72 O7 1.472(13) .
C72 H72A 0.9700 .
C72 H72B 0.9700 .
N1 Cu1 2.278(7) .
N2 N3 1.371(8) .
N2 Cu1 2.110(6) .
N4 Cu1 2.357(5) .
N5 Cu2 2.097(5) .
N6 N7 1.362(8) .
N7 Cu2 1.976(6) .
N8 Cu2 2.060(6) .
N11 Cu1 2.028(6) .
N12 N13 1.377(7) .
N12 Cu1 1.985(6) .
N14 Cu1 2.124(6) .
N15 C50 1.324(8) 2_655
N15 C49 1.342(8) 2_655
N15 Cu2 2.361(6) .
N16 C49 1.386(9) 2_655
N16 N17 1.395(7) .
N17 Cu2 2.111(6) .
N18 Cu2 2.236(6) .
Cl1 O10 1.327(16) 2_655
Cl1 O10 1.327(16) .
Cl1 O12 1.35(2) .
Cl1 O12 1.35(2) 2_655
Cl1 O11 1.42(2) .
Cl1 O11 1.42(2) 2_655
Cl1 O9 1.492(11) .
Cl2 O14 1.386(10) 2_655
Cl2 O14 1.386(10) .
Cl2 O13 1.462(7) 2_655
Cl2 O13 1.462(7) .
Cl3 O16 1.388(6) .
Cl3 O15 1.405(6) .
Cl3 O17 1.428(7) .
Cl3 O18 1.429(6) .
Cl4 O22 1.295(9) .
Cl4 O21 1.372(8) .
Cl4 O19 1.386(11) .
Cl4 O20 1.392(8) .
Cl5 O26 1.262(13) .
Cl5 O25 1.307(13) .
Cl5 O24 1.311(9) .
Cl5 O23 1.378(10) .
O10 O12 1.02(4) .
O10 O11 1.47(3) .
O11 O12 1.45(5) 2_655
O12 O11 1.45(5) 2_655
